data_4503327
loop_
_publ_author_name
'Yao, Yali'
'Che, Yunxia'
'Zheng, Jimin'

_publ_section_title
;
 The Coordination Chemistry of Benzimidazole-5,6-dicarboxylic Acid with
 Mn(II), Ni(II), and Ln(III) Complexes (Ln = Tb, Ho, Er, Lu)
;
_journal_issue 7
_journal_name_full 'Crystal Growth &amp; Design'
_journal_page_first 2299
_journal_paper_doi 10.1021/cg7010106
_journal_volume 8
_journal_year 2008
_chemical_formula_sum 'C36 H22 Ho2 N8 O18'
_chemical_formula_weight 1184.48
_chemical_name_systematic
; 
 ? 
;
_space_group_IT_number 14
_symmetry_cell_setting monoclinic
_symmetry_space_group_name_Hall '-P 2ybc'
_symmetry_space_group_name_H-M 'P 1 21/c 1'
_atom_sites_solution_hydrogens geom
_atom_sites_solution_primary direct
_atom_sites_solution_secondary difmap
_audit_creation_method SHELXL-97
_cell_angle_alpha 90.00
_cell_angle_beta 108.32(3)
_cell_angle_gamma 90.00
_cell_formula_units_Z 4
_cell_length_a 18.695(4)
_cell_length_b 12.688(3)
_cell_length_c 15.429(3)
_cell_measurement_reflns_used 29503
_cell_measurement_temperature 296(2)
_cell_measurement_theta_max 27.48
_cell_measurement_theta_min 3.00
_cell_volume 3474.3(14)
_computing_cell_refinement 'RAXIS-RAPID Auto(Rigaku, 2004)'
_computing_data_collection 'RAXIS-RAPID Auto(Rigaku, 2004)'
_computing_data_reduction 'CrystalStructure(Rigaku/MSC, 2004)'
_computing_molecular_graphics 'SHELXL-97 (Sheldrick, 2001)'
_computing_publication_material 'SHELXL-97 (Sheldrick, 1997)'
_computing_structure_refinement 'SHELXL-97 (Sheldrick, 1997)'
_computing_structure_solution 'SHELXS-97 (Sheldrick, 1997)'
_diffrn_ambient_temperature 293(2)
_diffrn_measured_fraction_theta_full 0.996
_diffrn_measured_fraction_theta_max 0.996
_diffrn_measurement_device_type 'rigaku r-axis rapid IP area detector'
_diffrn_measurement_method '\w scans'
_diffrn_radiation_monochromator graphite
_diffrn_radiation_probe x-ray
_diffrn_radiation_type MoK\a
_diffrn_radiation_wavelength 0.71073
_diffrn_reflns_av_R_equivalents 0.0388
_diffrn_reflns_av_sigmaI/netI 0.0346
_diffrn_reflns_limit_h_max 21
_diffrn_reflns_limit_h_min -24
_diffrn_reflns_limit_k_max 16
_diffrn_reflns_limit_k_min -16
_diffrn_reflns_limit_l_max 20
_diffrn_reflns_limit_l_min -18
_diffrn_reflns_number 32083
_diffrn_reflns_theta_full 27.48
_diffrn_reflns_theta_max 27.48
_diffrn_reflns_theta_min 3.00
_diffrn_source 'rotating anode'
_exptl_absorpt_coefficient_mu 4.625
_exptl_absorpt_correction_T_max 0.4768
_exptl_absorpt_correction_T_min 0.3131
_exptl_absorpt_correction_type multi-scan
_exptl_crystal_density_diffrn 2.264
_exptl_crystal_density_method 'not measured'
_exptl_crystal_description block
_exptl_crystal_F_000 2288
_exptl_crystal_size_max 0.33
_exptl_crystal_size_mid 0.20
_exptl_crystal_size_min 0.19
_refine_diff_density_max 1.254
_refine_diff_density_min -0.794
_refine_diff_density_rms 0.119
_refine_ls_extinction_coef 0.00036(5)
_refine_ls_extinction_expression Fc^*^=kFc[1+0.001xFc^2^\l^3^/sin(2\q)]^-1/4^
_refine_ls_extinction_method SHELXL
_refine_ls_goodness_of_fit_ref 1.100
_refine_ls_hydrogen_treatment refU
_refine_ls_matrix_type full
_refine_ls_number_parameters 586
_refine_ls_number_reflns 7921
_refine_ls_number_restraints 6
_refine_ls_restrained_S_all 1.100
_refine_ls_R_factor_all 0.0263
_refine_ls_R_factor_gt 0.0237
_refine_ls_shift/su_max 0.001
_refine_ls_shift/su_mean 0.000
_refine_ls_structure_factor_coef Fsqd
_refine_ls_weighting_details 'calc w=1/[\s^2^(Fo^2^)+(0.0132P)^2^+8.1172P] where P=(Fo^2^+2Fc^2^)/3'
_refine_ls_weighting_scheme calc
_refine_ls_wR_factor_gt 0.0567
_refine_ls_wR_factor_ref 0.0576
_reflns_number_gt 7439
_reflns_number_total 7921
_reflns_threshold_expression >2sigma(I)
_cod_data_source_file cg7010106-file003.cif
_cod_data_source_block shelxl
_cod_depositor_comments
;
The following automatic conversions were performed:

'_symmetry_cell_setting' value 'Monoclinic' changed to 'monoclinic'
according to /home/saulius/struct/CIF-dictionaries/cif_core.dic
dictionary named 'cif_core.dic' version 2.4.1 from
2010-06-29.

'_refine_ls_hydrogen_treatment' value 'refu' changed to
'refU' according to
/home/saulius/struct/CIF-dictionaries/cif_core.dic dictionary named
'cif_core.dic' version 2.4.1 from 2010-06-29.

Automatic conversion script
Id: cif_fix_values 1715 2011-07-08 13:25:40Z adriana 
;
_cod_original_cell_volume 3474.3(13)
_cod_original_sg_symbol_H-M P2(1)/c
_cod_database_code 4503327

loop_
_symmetry_equiv_pos_as_xyz
'x, y, z'
'-x, y+1/2, -z+1/2'
'-x, -y, -z'
'x, -y-1/2, z-1/2'

loop_
_atom_site_label
_atom_site_type_symbol
_atom_site_fract_x
_atom_site_fract_y
_atom_site_fract_z
_atom_site_U_iso_or_equiv
_atom_site_adp_type
_atom_site_occupancy
_atom_site_symmetry_multiplicity
_atom_site_calc_flag
_atom_site_refinement_flags
C1 C 0.07719(19) 0.5751(3) 0.1276(2) 0.0195(7) Uani 1 1 d .
H1 H 0.0287 0.5531 0.1234 0.023 Uiso 1 1 calc R
C2 C 0.09421(17) 0.6425(2) 0.4135(2) 0.0132(6) Uani 1 1 d .
C3 C 0.10162(19) 1.1181(3) 0.1274(2) 0.0221(7) Uani 1 1 d .
H3 H 0.0537 1.1019 0.1295 0.027 Uiso 1 1 calc R
C4 C 0.13670(18) 0.9452(2) 0.3024(2) 0.0169(6) Uani 1 1 d .
C5 C 0.08893(18) 0.4427(2) 0.3075(2) 0.0158(6) Uani 1 1 d .
C6 C 0.40420(18) 1.3013(2) 0.1827(2) 0.0151(6) Uani 1 1 d .
C7 C 0.11267(17) 1.1430(2) 0.3950(2) 0.0146(6) Uani 1 1 d .
C8 C 0.40882(17) 1.0899(2) 0.0975(2) 0.0130(6) Uani 1 1 d .
C9 C 0.31124(18) 0.6328(2) 0.1144(2) 0.0148(6) Uani 1 1 d .
C10 C 0.24012(18) 0.7325(3) 0.1957(2) 0.0185(7) Uani 1 1 d .
H10 H 0.2368 0.7877 0.2339 0.022 Uiso 1 1 calc R
C11 C 0.18013(17) 0.6633(2) 0.1613(2) 0.0154(6) Uani 1 1 d .
C12 C 0.32243(17) 1.0821(3) 0.3463(2) 0.0147(6) Uani 1 1 d .
C13 C 0.26477(18) 1.0085(3) 0.3159(2) 0.0175(6) Uani 1 1 d .
H13 H 0.2710 0.9488 0.2840 0.021 Uiso 1 1 calc R
C14 C 0.36783(18) 0.7952(3) 0.2065(2) 0.0181(7) Uani 1 1 d .
C15 C 0.19785(17) 1.0260(2) 0.3342(2) 0.0145(6) Uani 1 1 d .
C16 C 0.20981(18) 1.1998(3) 0.1471(2) 0.0164(6) Uani 1 1 d .
C17 C 0.30569(18) 0.7174(2) 0.1716(2) 0.0163(6) Uani 1 1 d .
C18 C 0.18821(16) 1.1160(2) 0.3833(2) 0.0127(6) Uani 1 1 d .
C19 C 0.21131(17) 1.1050(2) 0.1030(2) 0.0151(6) Uani 1 1 d .
C20 C 0.25272(18) 0.5624(3) 0.0822(2) 0.0183(7) Uani 1 1 d .
H20 H 0.2564 0.5057 0.0457 0.022 Uiso 1 1 calc R
C21 C 0.27484(17) 1.0703(2) 0.0844(2) 0.0155(6) Uani 1 1 d .
H21 H 0.2751 1.0067 0.0546 0.019 Uiso 1 1 calc R
C22 C 0.33838(17) 1.1339(2) 0.1120(2) 0.0130(6) Uani 1 1 d .
C23 C 0.42278(18) 1.1752(3) 0.3729(2) 0.0174(6) Uani 1 1 d .
H23 H 0.4702 1.1990 0.3744 0.021 Uiso 1 1 calc R
C24 C 0.31208(17) 1.1711(2) 0.3940(2) 0.0145(6) Uani 1 1 d .
C25 C 0.18735(18) 0.5795(3) 0.1064(2) 0.0173(6) Uani 1 1 d .
C26 C 0.33666(17) 1.2318(2) 0.1551(2) 0.0138(6) Uani 1 1 d .
C27 C 0.16277(17) 0.5990(2) 0.3928(2) 0.0132(6) Uani 1 1 d .
C28 C 0.22763(18) 0.6573(3) 0.4256(2) 0.0174(6) Uani 1 1 d .
H28 H 0.2293 0.7186 0.4593 0.021 Uiso 1 1 calc R
C29 C 0.22320(18) 0.4695(3) 0.3228(2) 0.0174(6) Uani 1 1 d .
H29 H 0.2218 0.4078 0.2898 0.021 Uiso 1 1 calc R
C30 C 0.29097(17) 0.6195(3) 0.4056(2) 0.0172(6) Uani 1 1 d .
C31 C 0.28890(17) 0.5292(3) 0.3544(2) 0.0168(6) Uani 1 1 d .
C32 C 0.16037(17) 0.5055(2) 0.3424(2) 0.0149(6) Uani 1 1 d .
C33 C 0.38036(17) 0.6152(2) 0.0859(2) 0.0148(6) Uani 1 1 d .
C34 C 0.27113(18) 1.2661(3) 0.1717(2) 0.0181(6) Uani 1 1 d .
H34 H 0.2691 1.3313 0.1984 0.022 Uiso 1 1 calc R
C35 C 0.4023(2) 0.5978(3) 0.3891(3) 0.0302(8) Uani 1 1 d .
H35 H 0.4525 0.6081 0.3933 0.036 Uiso 1 1 calc R
C36 C 0.24554(18) 1.1892(3) 0.4141(2) 0.0161(6) Uani 1 1 d .
H36 H 0.2398 1.2482 0.4471 0.019 Uiso 1 1 calc R
H9A H -0.035(3) 0.757(4) 0.032(3) 0.09(2) Uiso 1 1 d D
H9B H 0.0197(19) 0.815(3) 0.033(2) 0.036(12) Uiso 1 1 d D
Ho1 Ho 0.028296(7) 0.796515(10) 0.224343(9) 0.01094(5) Uani 1 1 d .
Ho3 Ho 0.475923(7) 0.944738(10) 0.290957(9) 0.01058(5) Uani 1 1 d .
N1 N 0.39432(14) 1.0859(2) 0.33478(18) 0.0158(5) Uani 1 1 d .
N2 N 0.37727(15) 1.2298(2) 0.40997(19) 0.0177(6) Uani 1 1 d .
H2 H 0.3870 1.2892 0.4379 0.021 Uiso 1 1 calc R
N3 N 0.14181(15) 1.0574(2) 0.09067(19) 0.0188(6) Uani 1 1 d .
H3A H 0.1274 0.9982 0.0636 0.023 Uiso 1 1 calc R
N4 N 0.13933(15) 1.2052(2) 0.16062(19) 0.0196(6) Uani 1 1 d .
H4 H 0.1232 1.2563 0.1861 0.023 Uiso 1 1 calc R
N5 N 0.10941(14) 0.6593(2) 0.17381(19) 0.0169(5) Uani 1 1 d .
N6 N 0.12156(16) 0.5239(2) 0.0871(2) 0.0221(6) Uani 1 1 d .
H6 H 0.1105 0.4672 0.0552 0.027 Uiso 1 1 calc R
N7 N 0.36322(16) 0.6592(3) 0.4266(2) 0.0272(7) Uani 1 1 d .
H7 H 0.3799 0.7146 0.4586 0.033 Uiso 1 1 calc R
N8 N 0.35944(16) 0.5192(2) 0.3445(2) 0.0224(6) Uani 1 1 d .
H8 H 0.3733 0.4704 0.3145 0.027 Uiso 1 1 calc R
O1 O 0.41772(13) 1.09735(19) 0.02184(15) 0.0208(5) Uani 1 1 d .
O2 O 0.45404(13) 1.0421(2) 0.16511(16) 0.0211(5) Uani 1 1 d .
O3 O 0.45703(14) 1.2843(2) 0.15095(19) 0.0279(6) Uani 1 1 d .
O4 O 0.40847(13) 1.37804(18) 0.23719(17) 0.0220(5) Uani 1 1 d .
O5 O 0.10846(14) 1.1488(2) 0.47430(15) 0.0221(5) Uani 1 1 d .
O6 O 0.06039(12) 1.16358(18) 0.32302(15) 0.0180(5) Uani 1 1 d .
O7 O 0.09035(14) 0.92932(19) 0.34410(17) 0.0226(5) Uani 1 1 d .
O8 O 0.13437(13) 0.89154(19) 0.23129(17) 0.0240(5) Uani 1 1 d .
O9 O -0.00876(15) 0.8043(2) 0.06582(16) 0.0232(5) Uani 1 1 d D
O10 O 0.05221(13) 0.70418(18) 0.35677(15) 0.0183(5) Uani 1 1 d .
O11 O 0.08668(14) 0.6196(2) 0.48870(16) 0.0240(5) Uani 1 1 d .
O12 O 0.03174(13) 0.46872(19) 0.32777(17) 0.0218(5) Uani 1 1 d .
O13 O 0.08811(13) 0.36170(19) 0.25831(17) 0.0231(5) Uani 1 1 d .
O14 O 0.36825(14) 0.8493(2) 0.2761(2) 0.0335(7) Uani 1 1 d .
O15 O 0.41886(15) 0.8073(2) 0.17107(18) 0.0302(6) Uani 1 1 d .
O16 O 0.48346(15) 0.9151(2) 0.44366(16) 0.0293(6) Uani 1 1 d D
H16A H 0.4428 0.8903 0.4488 0.035 Uiso 1 1 d RD
H16B H 0.4991 0.9402 0.4969 0.035 Uiso 1 1 d RD
O17 O 0.37897(15) 0.6490(2) 0.00966(17) 0.0286(6) Uani 1 1 d .
O18 O 0.43390(14) 0.5633(2) 0.13798(18) 0.0251(6) Uani 1 1 d .

loop_
_atom_site_aniso_label
_atom_site_aniso_U_11
_atom_site_aniso_U_22
_atom_site_aniso_U_33
_atom_site_aniso_U_23
_atom_site_aniso_U_13
_atom_site_aniso_U_12
C1 0.0148(16) 0.0194(17) 0.0258(17) -0.0029(13) 0.0084(13) -0.0020(12)
C2 0.0100(14) 0.0125(14) 0.0160(14) -0.0019(11) 0.0028(11) -0.0001(11)
C3 0.0138(16) 0.0261(19) 0.0255(17) 0.0000(14) 0.0050(13) -0.0017(13)
C4 0.0124(16) 0.0093(15) 0.0267(17) -0.0015(12) 0.0030(13) 0.0012(11)
C5 0.0119(15) 0.0138(15) 0.0211(16) 0.0019(12) 0.0044(12) -0.0014(11)
C6 0.0167(16) 0.0114(15) 0.0173(15) 0.0006(11) 0.0053(12) -0.0020(11)
C7 0.0152(15) 0.0089(14) 0.0191(15) 0.0002(11) 0.0046(12) 0.0008(11)
C8 0.0138(15) 0.0093(14) 0.0154(14) 0.0006(11) 0.0039(11) -0.0016(11)
C9 0.0149(15) 0.0161(16) 0.0133(14) 0.0023(12) 0.0042(11) 0.0023(11)
C10 0.0114(15) 0.0157(16) 0.0276(17) -0.0090(13) 0.0050(13) -0.0019(12)
C11 0.0127(15) 0.0150(16) 0.0203(15) -0.0031(12) 0.0077(12) 0.0007(11)
C12 0.0082(14) 0.0171(16) 0.0177(15) -0.0034(12) 0.0023(11) 0.0002(11)
C13 0.0163(16) 0.0114(15) 0.0257(17) -0.0065(12) 0.0077(13) -0.0014(12)
C14 0.0099(15) 0.0155(16) 0.0274(17) -0.0040(13) 0.0037(13) 0.0002(11)
C15 0.0082(14) 0.0126(15) 0.0209(15) 0.0001(12) 0.0018(11) 0.0002(11)
C16 0.0105(15) 0.0202(17) 0.0190(16) -0.0020(12) 0.0052(12) 0.0000(12)
C17 0.0140(16) 0.0135(15) 0.0209(16) -0.0029(12) 0.0049(12) -0.0008(11)
C18 0.0091(14) 0.0153(15) 0.0125(14) 0.0016(11) 0.0015(11) 0.0022(11)
C19 0.0130(15) 0.0148(15) 0.0161(15) -0.0003(12) 0.0027(11) -0.0035(11)
C20 0.0137(16) 0.0186(17) 0.0212(16) -0.0089(13) 0.0035(12) 0.0006(12)
C21 0.0122(15) 0.0143(15) 0.0190(15) -0.0047(12) 0.0036(12) -0.0023(11)
C22 0.0119(15) 0.0144(15) 0.0123(14) 0.0013(11) 0.0034(11) -0.0011(11)
C23 0.0098(15) 0.0198(16) 0.0214(16) -0.0009(13) 0.0031(12) -0.0023(12)
C24 0.0083(14) 0.0161(15) 0.0169(15) -0.0017(12) 0.0010(11) -0.0012(11)
C25 0.0160(16) 0.0160(16) 0.0190(16) -0.0040(12) 0.0044(12) -0.0027(12)
C26 0.0110(15) 0.0137(15) 0.0160(15) 0.0004(12) 0.0032(11) -0.0022(11)
C27 0.0132(15) 0.0134(15) 0.0135(14) 0.0013(11) 0.0047(11) 0.0018(11)
C28 0.0183(16) 0.0150(16) 0.0201(16) -0.0043(12) 0.0077(13) -0.0013(12)
C29 0.0129(16) 0.0156(16) 0.0241(17) -0.0068(13) 0.0066(12) -0.0011(12)
C30 0.0100(15) 0.0214(17) 0.0189(15) -0.0028(13) 0.0026(12) -0.0021(12)
C31 0.0097(15) 0.0205(16) 0.0204(16) -0.0009(13) 0.0051(12) -0.0005(12)
C32 0.0127(15) 0.0142(15) 0.0174(15) -0.0011(12) 0.0044(12) -0.0023(11)
C33 0.0116(15) 0.0133(15) 0.0194(15) -0.0024(12) 0.0049(12) 0.0011(11)
C34 0.0177(17) 0.0146(16) 0.0224(16) -0.0057(13) 0.0069(13) -0.0006(12)
C35 0.0105(17) 0.040(2) 0.041(2) -0.0088(18) 0.0084(15) -0.0040(15)
C36 0.0186(16) 0.0137(15) 0.0159(15) -0.0043(12) 0.0053(12) 0.0015(12)
Ho1 0.00834(8) 0.01052(8) 0.01403(8) 0.00062(5) 0.00361(5) -0.00064(5)
Ho3 0.00864(8) 0.01082(8) 0.01239(8) 0.00026(5) 0.00344(5) -0.00004(4)
N1 0.0093(13) 0.0184(14) 0.0195(13) -0.0040(11) 0.0043(10) -0.0005(10)
N2 0.0131(14) 0.0150(14) 0.0248(14) -0.0064(11) 0.0057(11) -0.0038(10)
N3 0.0098(13) 0.0209(15) 0.0239(15) -0.0053(11) 0.0029(11) -0.0055(10)
N4 0.0092(13) 0.0249(16) 0.0259(15) -0.0042(12) 0.0075(11) 0.0017(10)
N5 0.0097(13) 0.0182(14) 0.0233(14) -0.0047(11) 0.0058(10) -0.0021(10)
N6 0.0150(14) 0.0212(15) 0.0300(16) -0.0126(12) 0.0067(12) -0.0067(11)
N7 0.0161(15) 0.0301(18) 0.0374(18) -0.0145(14) 0.0111(13) -0.0088(12)
N8 0.0159(15) 0.0255(16) 0.0288(16) -0.0065(12) 0.0114(12) 0.0001(11)
O1 0.0253(13) 0.0236(13) 0.0156(11) 0.0042(9) 0.0097(9) 0.0082(10)
O2 0.0129(12) 0.0299(14) 0.0198(12) 0.0109(10) 0.0043(9) 0.0058(9)
O3 0.0228(14) 0.0291(14) 0.0385(15) -0.0163(11) 0.0191(11) -0.0137(10)
O4 0.0203(13) 0.0170(12) 0.0318(13) -0.0096(10) 0.0127(10) -0.0072(9)
O5 0.0246(13) 0.0267(13) 0.0183(12) 0.0040(10) 0.0115(10) 0.0073(10)
O6 0.0134(11) 0.0198(12) 0.0194(11) 0.0003(9) 0.0030(9) 0.0071(9)
O7 0.0201(13) 0.0235(13) 0.0260(13) -0.0036(10) 0.0099(10) -0.0082(9)
O8 0.0159(12) 0.0214(13) 0.0384(14) -0.0149(11) 0.0138(10) -0.0083(9)
O9 0.0304(14) 0.0258(14) 0.0161(12) 0.0004(10) 0.0111(10) -0.0099(10)
O10 0.0183(12) 0.0178(12) 0.0187(11) 0.0044(9) 0.0056(9) 0.0043(9)
O11 0.0271(14) 0.0306(14) 0.0183(12) 0.0099(10) 0.0129(10) 0.0145(11)
O12 0.0163(12) 0.0185(12) 0.0334(14) -0.0069(10) 0.0119(10) -0.0039(9)
O13 0.0159(12) 0.0184(12) 0.0382(14) -0.0118(10) 0.0130(10) -0.0066(9)
O14 0.0205(14) 0.0335(16) 0.0527(18) -0.0275(13) 0.0205(12) -0.0131(11)
O15 0.0278(15) 0.0337(15) 0.0349(15) -0.0130(12) 0.0182(12) -0.0152(11)
O16 0.0325(15) 0.0422(16) 0.0156(12) -0.0006(11) 0.0110(10) -0.0003(12)
O17 0.0313(15) 0.0377(16) 0.0213(13) 0.0111(11) 0.0147(11) 0.0118(12)
O18 0.0156(12) 0.0267(14) 0.0332(14) 0.0113(11) 0.0080(10) 0.0091(10)

loop_
_atom_type_symbol
_atom_type_description
_atom_type_scat_dispersion_real
_atom_type_scat_dispersion_imag
_atom_type_scat_source
C C 0.0033 0.0016 'International Tables Vol C Tables 4.2.6.8 and 6.1.1.4'
H H 0.0000 0.0000 'International Tables Vol C Tables 4.2.6.8 and 6.1.1.4'
O O 0.0106 0.0060 'International Tables Vol C Tables 4.2.6.8 and 6.1.1.4'
N N 0.0061 0.0033 'International Tables Vol C Tables 4.2.6.8 and 6.1.1.4'
Ho Ho -0.2175 4.6783 'International Tables Vol C Tables 4.2.6.8 and 6.1.1.4'

loop_
_geom_angle_atom_site_label_1
_geom_angle_atom_site_label_2
_geom_angle_atom_site_label_3
_geom_angle
_geom_angle_site_symmetry_1
_geom_angle_site_symmetry_3
N5 C1 N6 113.3(3) . .
N5 C1 H1 123.3 . .
N6 C1 H1 123.3 . .
O11 C2 O10 124.6(3) . .
O11 C2 C27 117.5(3) . .
O10 C2 C27 117.7(3) . .
N3 C3 N4 110.3(3) . .
N3 C3 H3 124.8 . .
N4 C3 H3 124.8 . .
O7 C4 O8 120.9(3) . .
O7 C4 C15 121.6(3) . .
O8 C4 C15 117.5(3) . .
O7 C4 Ho1 65.15(17) . .
O8 C4 Ho1 55.85(16) . .
C15 C4 Ho1 173.0(2) . .
O12 C5 O13 120.7(3) . .
O12 C5 C32 120.3(3) . .
O13 C5 C32 119.0(3) . .
O12 C5 Ho1 62.21(17) . 2_545
O13 C5 Ho1 59.88(16) . 2_545
C32 C5 Ho1 167.1(2) . 2_545
O3 C6 O4 119.8(3) . .
O3 C6 C26 119.3(3) . .
O4 C6 C26 120.9(3) . .
O3 C6 Ho3 58.52(16) . 2_655
O4 C6 Ho3 61.84(16) . 2_655
C26 C6 Ho3 171.7(2) . 2_655
O5 C7 O6 125.6(3) . .
O5 C7 C18 118.4(3) . .
O6 C7 C18 115.9(3) . .
O1 C8 O2 124.1(3) . .
O1 C8 C22 119.6(3) . .
O2 C8 C22 116.2(3) . .
C20 C9 C17 120.8(3) . .
C20 C9 C33 117.0(3) . .
C17 C9 C33 122.2(3) . .
C11 C10 C17 118.7(3) . .
C11 C10 H10 120.7 . .
C17 C10 H10 120.7 . .
C10 C11 C25 119.5(3) . .
C10 C11 N5 130.9(3) . .
C25 C11 N5 109.5(3) . .
C13 C12 C24 120.0(3) . .
C13 C12 N1 130.4(3) . .
C24 C12 N1 109.6(3) . .
C15 C13 C12 118.5(3) . .
C15 C13 H13 120.8 . .
C12 C13 H13 120.8 . .
O15 C14 O14 120.0(3) . .
O15 C14 C17 122.6(3) . .
O14 C14 C17 117.4(3) . .
O15 C14 Ho3 65.08(18) . .
O14 C14 Ho3 54.96(16) . .
C17 C14 Ho3 172.3(2) . .
C13 C15 C18 121.0(3) . .
C13 C15 C4 117.9(3) . .
C18 C15 C4 121.1(3) . .
C34 C16 C19 121.5(3) . .
C34 C16 N4 132.2(3) . .
C19 C16 N4 106.3(3) . .
C10 C17 C9 120.8(3) . .
C10 C17 C14 117.4(3) . .
C9 C17 C14 121.8(3) . .
C36 C18 C15 120.7(3) . .
C36 C18 C7 117.1(3) . .
C15 C18 C7 121.8(3) . .
C21 C19 C16 122.1(3) . .
C21 C19 N3 131.4(3) . .
C16 C19 N3 106.4(3) . .
C9 C20 C25 117.6(3) . .
C9 C20 H20 121.2 . .
C25 C20 H20 121.2 . .
C19 C21 C22 117.4(3) . .
C19 C21 H21 121.3 . .
C22 C21 H21 121.3 . .
C21 C22 C26 120.7(3) . .
C21 C22 C8 116.2(3) . .
C26 C22 C8 123.0(3) . .
N1 C23 N2 114.3(3) . .
N1 C23 H23 122.9 . .
N2 C23 H23 122.9 . .
N2 C24 C36 132.1(3) . .
N2 C24 C12 105.6(3) . .
C36 C24 C12 122.2(3) . .
N6 C25 C11 105.9(3) . .
N6 C25 C20 131.5(3) . .
C11 C25 C20 122.6(3) . .
C34 C26 C22 120.7(3) . .
C34 C26 C6 118.5(3) . .
C22 C26 C6 120.8(3) . .
C28 C27 C32 121.8(3) . .
C28 C27 C2 115.6(3) . .
C32 C27 C2 122.6(3) . .
C27 C28 C30 116.4(3) . .
C27 C28 H28 121.8 . .
C30 C28 H28 121.8 . .
C32 C29 C31 117.5(3) . .
C32 C29 H29 121.3 . .
C31 C29 H29 121.3 . .
N7 C30 C31 106.6(3) . .
N7 C30 C28 131.1(3) . .
C31 C30 C28 122.3(3) . .
N8 C31 C30 106.4(3) . .
N8 C31 C29 132.8(3) . .
C30 C31 C29 120.8(3) . .
C29 C32 C27 121.1(3) . .
C29 C32 C5 117.9(3) . .
C27 C32 C5 120.9(3) . .
O17 C33 O18 124.2(3) . .
O17 C33 C9 117.4(3) . .
O18 C33 C9 118.4(3) . .
C16 C34 C26 117.5(3) . .
C16 C34 H34 121.2 . .
C26 C34 H34 121.2 . .
N7 C35 N8 110.1(3) . .
N7 C35 H35 125.0 . .
N8 C35 H35 125.0 . .
C18 C36 C24 117.5(3) . .
C18 C36 H36 121.2 . .
C24 C36 H36 121.2 . .
O10 Ho1 O8 107.80(9) . .
O10 Ho1 O6 80.07(8) . 2_545
O8 Ho1 O6 156.89(8) . 2_545
O10 Ho1 O9 151.21(9) . .
O8 Ho1 O9 89.66(9) . .
O6 Ho1 O9 75.65(8) 2_545 .
O10 Ho1 O13 90.37(8) . 2
O8 Ho1 O13 127.53(8) . 2
O6 Ho1 O13 72.81(9) 2_545 2
O9 Ho1 O13 96.94(9) . 2
O10 Ho1 O12 133.50(8) . 2
O8 Ho1 O12 81.26(9) . 2
O6 Ho1 O12 109.52(8) 2_545 2
O9 Ho1 O12 70.46(9) . 2
O13 Ho1 O12 53.27(8) 2 2
O10 Ho1 O7 76.63(8) . .
O8 Ho1 O7 54.40(8) . .
O6 Ho1 O7 147.53(8) 2_545 .
O9 Ho1 O7 131.62(8) . .
O13 Ho1 O7 84.98(9) 2 .
O12 Ho1 O7 72.69(9) 2 .
O10 Ho1 N5 87.47(9) . .
O8 Ho1 N5 77.73(8) . .
O6 Ho1 N5 81.03(8) 2_545 .
O9 Ho1 N5 73.77(9) . .
O13 Ho1 N5 153.73(8) 2 .
O12 Ho1 N5 138.28(8) 2 .
O7 Ho1 N5 119.79(8) . .
O10 Ho1 C4 92.87(9) . .
O8 Ho1 C4 27.51(9) . .
O6 Ho1 C4 172.84(9) 2_545 .
O9 Ho1 C4 111.46(10) . .
O13 Ho1 C4 106.33(9) 2 .
O12 Ho1 C4 74.53(9) 2 .
O7 Ho1 C4 26.91(9) . .
N5 Ho1 C4 99.93(9) . .
O10 Ho1 C5 114.94(9) . 2
O8 Ho1 C5 106.15(9) . 2
O6 Ho1 C5 89.07(9) 2_545 2
O9 Ho1 C5 80.15(10) . 2
O13 Ho1 C5 27.09(8) 2 2
O12 Ho1 C5 26.56(9) 2 2
O7 Ho1 C5 80.71(9) . 2
N5 Ho1 C5 153.66(9) . 2
C4 Ho1 C5 92.92(9) . 2
O2 Ho3 O18 87.63(10) . 2_655
O2 Ho3 O14 106.87(11) . .
O18 Ho3 O14 153.17(9) 2_655 .
O2 Ho3 O16 154.27(9) . .
O18 Ho3 O16 79.63(10) 2_655 .
O14 Ho3 O16 77.87(10) . .
O2 Ho3 O3 136.36(9) . 2_645
O18 Ho3 O3 99.19(10) 2_655 2_645
O14 Ho3 O3 85.91(10) . 2_645
O16 Ho3 O3 68.35(9) . 2_645
O2 Ho3 O4 88.17(8) . 2_645
O18 Ho3 O4 75.82(9) 2_655 2_645
O14 Ho3 O4 125.88(9) . 2_645
O16 Ho3 O4 109.88(9) . 2_645
O3 Ho3 O4 52.98(8) 2_645 2_645
O2 Ho3 O15 79.89(9) . .
O18 Ho3 O15 153.11(9) 2_655 .
O14 Ho3 O15 53.64(9) . .
O16 Ho3 O15 120.25(9) . .
O3 Ho3 O15 74.90(10) 2_645 .
O4 Ho3 O15 80.03(9) 2_645 .
O2 Ho3 N1 83.21(9) . .
O18 Ho3 N1 79.84(9) 2_655 .
O14 Ho3 N1 79.65(9) . .
O16 Ho3 N1 72.64(9) . .
O3 Ho3 N1 140.42(9) 2_645 .
O4 Ho3 N1 154.47(8) 2_645 .
O15 Ho3 N1 121.61(9) . .
O2 Ho3 C14 93.59(10) . .
O18 Ho3 C14 178.48(10) 2_655 .
O14 Ho3 C14 26.93(9) . .
O16 Ho3 C14 99.58(10) . .
O3 Ho3 C14 79.30(10) 2_645 .
O4 Ho3 C14 103.30(9) 2_645 .
O15 Ho3 C14 26.70(9) . .
N1 Ho3 C14 101.19(9) . .
O2 Ho3 C6 113.83(9) . 2_645
O18 Ho3 C6 85.53(9) 2_655 2_645
O14 Ho3 C6 107.82(10) . 2_645
O16 Ho3 C6 87.56(10) . 2_645
O3 Ho3 C6 26.27(9) 2_645 2_645
O4 Ho3 C6 26.86(8) 2_645 2_645
O15 Ho3 C6 78.05(10) . 2_645
N1 Ho3 C6 157.13(9) . 2_645
C14 Ho3 C6 93.15(9) . 2_645
C23 N1 C12 104.0(3) . .
C23 N1 Ho3 121.9(2) . .
C12 N1 Ho3 132.5(2) . .
C23 N2 C24 106.5(3) . .
C23 N2 H2 126.7 . .
C24 N2 H2 126.7 . .
C3 N3 C19 108.7(3) . .
C3 N3 H3A 125.6 . .
C19 N3 H3A 125.6 . .
C3 N4 C16 108.2(3) . .
C3 N4 H4 125.9 . .
C16 N4 H4 125.9 . .
C1 N5 C11 104.2(3) . .
C1 N5 Ho1 119.8(2) . .
C11 N5 Ho1 133.5(2) . .
C1 N6 C25 107.0(3) . .
C1 N6 H6 126.5 . .
C25 N6 H6 126.5 . .
C35 N7 C30 108.5(3) . .
C35 N7 H7 125.7 . .
C30 N7 H7 125.7 . .
C35 N8 C31 108.4(3) . .
C35 N8 H8 125.8 . .
C31 N8 H8 125.8 . .
C8 O2 Ho3 150.7(2) . .
C6 O3 Ho3 95.21(19) . 2_655
C6 O4 Ho3 91.30(18) . 2_655
C7 O6 Ho1 135.4(2) . 2
C4 O7 Ho1 87.94(19) . .
C4 O8 Ho1 96.64(19) . .
Ho1 O9 H9A 123(4) . .
Ho1 O9 H9B 126(3) . .
H9A O9 H9B 96.1(14) . .
C2 O10 Ho1 148.7(2) . .
C5 O12 Ho1 91.23(19) . 2_545
C5 O13 Ho1 93.02(18) . 2_545
C14 O14 Ho3 98.1(2) . .
C14 O15 Ho3 88.2(2) . .
Ho3 O16 H16A 112.3 . .
Ho3 O16 H16B 144.1 . .
H16A O16 H16B 95.5 . .
C33 O18 Ho3 168.3(2) . 2_645

loop_
_geom_bond_atom_site_label_1
_geom_bond_atom_site_label_2
_geom_bond_distance
_geom_bond_site_symmetry_2
C1 N5 1.321(4) .
C1 N6 1.351(4) .
C1 H1 0.9300 .
C2 O11 1.246(4) .
C2 O10 1.251(4) .
C2 C27 1.519(4) .
C3 N3 1.321(4) .
C3 N4 1.325(4) .
C3 H3 0.9300 .
C4 O7 1.247(4) .
C4 O8 1.281(4) .
C4 C15 1.499(4) .
C4 Ho1 2.754(3) .
C5 O12 1.249(4) .
C5 O13 1.274(4) .
C5 C32 1.502(4) .
C5 Ho1 2.794(3) 2_545
C6 O3 1.251(4) .
C6 O4 1.273(4) .
C6 C26 1.488(4) .
C6 Ho3 2.816(3) 2_655
C7 O5 1.253(4) .
C7 O6 1.255(4) .
C7 C18 1.518(4) .
C8 O1 1.234(4) .
C8 O2 1.271(4) .
C8 C22 1.510(4) .
C9 C20 1.379(4) .
C9 C17 1.413(4) .
C9 C33 1.507(4) .
C10 C11 1.391(4) .
C10 C17 1.402(4) .
C10 H10 0.9300 .
C11 C25 1.393(4) .
C11 N5 1.396(4) .
C12 C13 1.392(4) .
C12 C24 1.394(4) .
C12 N1 1.411(4) .
C13 C15 1.384(4) .
C13 H13 0.9300 .
C14 O15 1.250(4) .
C14 O14 1.272(4) .
C14 C17 1.491(4) .
C14 Ho3 2.779(3) .
C15 C18 1.412(4) .
C16 C34 1.376(4) .
C16 C19 1.387(4) .
C16 N4 1.399(4) .
C18 C36 1.384(4) .
C19 C21 1.379(4) .
C19 N3 1.391(4) .
C20 C25 1.403(4) .
C20 H20 0.9300 .
C21 C22 1.388(4) .
C21 H21 0.9300 .
C22 C26 1.415(4) .
C23 N1 1.310(4) .
C23 N2 1.355(4) .
C23 H23 0.9300 .
C24 N2 1.383(4) .
C24 C36 1.393(4) .
C25 N6 1.367(4) .
C26 C34 1.397(4) .
C27 C28 1.374(4) .
C27 C32 1.412(4) .
C28 C30 1.399(4) .
C28 H28 0.9300 .
C29 C32 1.379(4) .
C29 C31 1.394(4) .
C29 H29 0.9300 .
C30 N7 1.381(4) .
C30 C31 1.386(5) .
C31 N8 1.380(4) .
C33 O17 1.244(4) .
C33 O18 1.255(4) .
C34 H34 0.9300 .
C35 N7 1.319(5) .
C35 N8 1.327(5) .
C35 H35 0.9300 .
C36 H36 0.9300 .
Ho1 O10 2.274(2) .
Ho1 O8 2.294(2) .
Ho1 O6 2.316(2) 2_545
Ho1 O9 2.325(2) .
Ho1 O13 2.420(2) 2
Ho1 O12 2.472(2) 2
Ho1 O7 2.500(2) .
Ho1 N5 2.585(3) .
Ho1 C5 2.794(3) 2
Ho3 O2 2.228(2) .
Ho3 O18 2.268(2) 2_655
Ho3 O14 2.298(2) .
Ho3 O16 2.346(2) .
Ho3 O3 2.411(2) 2_645
Ho3 O4 2.483(2) 2_645
Ho3 O15 2.522(3) .
Ho3 N1 2.577(3) .
Ho3 C6 2.816(3) 2_645
N2 H2 0.8600 .
N3 H3A 0.8600 .
N4 H4 0.8600 .
N6 H6 0.8600 .
N7 H7 0.8600 .
N8 H8 0.8600 .
O3 Ho3 2.411(2) 2_655
O4 Ho3 2.483(2) 2_655
O6 Ho1 2.316(2) 2
O9 H9A 0.845(10) .
O9 H9B 0.849(10) .
O12 Ho1 2.472(2) 2_545
O13 Ho1 2.420(2) 2_545
O16 H16A 0.8482 .
O16 H16B 0.8440 .
O18 Ho3 2.268(2) 2_645

loop_
_geom_torsion_atom_site_label_1
_geom_torsion_atom_site_label_2
_geom_torsion_atom_site_label_3
_geom_torsion_atom_site_label_4
_geom_torsion
_geom_torsion_site_symmetry_1
_geom_torsion_site_symmetry_4
C17 C10 C11 C25 1.9(5) . .
C17 C10 C11 N5 179.8(3) . .
C24 C12 C13 C15 0.0(5) . .
N1 C12 C13 C15 -177.6(3) . .
C12 C13 C15 C18 -0.6(5) . .
C12 C13 C15 C4 -179.0(3) . .
O7 C4 C15 C13 150.1(3) . .
O8 C4 C15 C13 -28.8(4) . .
Ho1 C4 C15 C13 -44.5(19) . .
O7 C4 C15 C18 -28.3(5) . .
O8 C4 C15 C18 152.7(3) . .
Ho1 C4 C15 C18 137.1(17) . .
C11 C10 C17 C9 -0.7(5) . .
C11 C10 C17 C14 177.7(3) . .
C20 C9 C17 C10 -1.0(5) . .
C33 C9 C17 C10 179.0(3) . .
C20 C9 C17 C14 -179.3(3) . .
C33 C9 C17 C14 0.7(5) . .
O15 C14 C17 C10 -160.1(3) . .
O14 C14 C17 C10 21.1(5) . .
Ho3 C14 C17 C10 26.8(19) . .
O15 C14 C17 C9 18.3(5) . .
O14 C14 C17 C9 -160.6(3) . .
Ho3 C14 C17 C9 -154.8(15) . .
C13 C15 C18 C36 0.2(5) . .
C4 C15 C18 C36 178.6(3) . .
C13 C15 C18 C7 173.1(3) . .
C4 C15 C18 C7 -8.5(5) . .
O5 C7 C18 C36 -66.5(4) . .
O6 C7 C18 C36 109.6(3) . .
O5 C7 C18 C15 120.4(3) . .
O6 C7 C18 C15 -63.5(4) . .
C34 C16 C19 C21 2.4(5) . .
N4 C16 C19 C21 -175.5(3) . .
C34 C16 C19 N3 178.5(3) . .
N4 C16 C19 N3 0.6(3) . .
C17 C9 C20 C25 1.5(5) . .
C33 C9 C20 C25 -178.5(3) . .
C16 C19 C21 C22 0.2(5) . .
N3 C19 C21 C22 -174.8(3) . .
C19 C21 C22 C26 -1.6(5) . .
C19 C21 C22 C8 175.3(3) . .
O1 C8 C22 C21 82.2(4) . .
O2 C8 C22 C21 -94.5(3) . .
O1 C8 C22 C26 -101.0(4) . .
O2 C8 C22 C26 82.4(4) . .
C13 C12 C24 N2 -177.1(3) . .
N1 C12 C24 N2 1.0(4) . .
C13 C12 C24 C36 1.0(5) . .
N1 C12 C24 C36 179.1(3) . .
C10 C11 C25 N6 177.4(3) . .
N5 C11 C25 N6 -1.0(4) . .
C10 C11 C25 C20 -1.4(5) . .
N5 C11 C25 C20 -179.7(3) . .
C9 C20 C25 N6 -178.7(3) . .
C9 C20 C25 C11 -0.3(5) . .
C21 C22 C26 C34 0.6(5) . .
C8 C22 C26 C34 -176.1(3) . .
C21 C22 C26 C6 -178.5(3) . .
C8 C22 C26 C6 4.8(4) . .
O3 C6 C26 C34 -164.1(3) . .
O4 C6 C26 C34 15.2(5) . .
Ho3 C6 C26 C34 -91.7(16) 2_655 .
O3 C6 C26 C22 15.0(5) . .
O4 C6 C26 C22 -165.7(3) . .
Ho3 C6 C26 C22 87.4(16) 2_655 .
O11 C2 C27 C28 -84.8(4) . .
O10 C2 C27 C28 90.5(4) . .
O11 C2 C27 C32 95.8(4) . .
O10 C2 C27 C32 -88.9(4) . .
C32 C27 C28 C30 0.6(5) . .
C2 C27 C28 C30 -178.8(3) . .
C27 C28 C30 N7 178.8(3) . .
C27 C28 C30 C31 0.9(5) . .
N7 C30 C31 N8 -1.5(4) . .
C28 C30 C31 N8 176.9(3) . .
N7 C30 C31 C29 179.5(3) . .
C28 C30 C31 C29 -2.1(5) . .
C32 C29 C31 N8 -177.0(4) . .
C32 C29 C31 C30 1.7(5) . .
C31 C29 C32 C27 -0.2(5) . .
C31 C29 C32 C5 179.1(3) . .
C28 C27 C32 C29 -1.0(5) . .
C2 C27 C32 C29 178.4(3) . .
C28 C27 C32 C5 179.7(3) . .
C2 C27 C32 C5 -0.9(5) . .
O12 C5 C32 C29 175.9(3) . .
O13 C5 C32 C29 -2.9(5) . .
Ho1 C5 C32 C29 78.3(11) 2_545 .
O12 C5 C32 C27 -4.7(5) . .
O13 C5 C32 C27 176.4(3) . .
Ho1 C5 C32 C27 -102.4(10) 2_545 .
C20 C9 C33 O17 82.4(4) . .
C17 C9 C33 O17 -97.6(4) . .
C20 C9 C33 O18 -94.2(4) . .
C17 C9 C33 O18 85.8(4) . .
C19 C16 C34 C26 -3.4(5) . .
N4 C16 C34 C26 173.8(3) . .
C22 C26 C34 C16 2.0(5) . .
C6 C26 C34 C16 -178.9(3) . .
C15 C18 C36 C24 0.7(5) . .
C7 C18 C36 C24 -172.5(3) . .
N2 C24 C36 C18 176.1(3) . .
C12 C24 C36 C18 -1.3(5) . .
O7 C4 Ho1 O10 -52.38(19) . .
O8 C4 Ho1 O10 124.5(2) . .
C15 C4 Ho1 O10 141.3(18) . .
O7 C4 Ho1 O8 -176.9(3) . .
C15 C4 Ho1 O8 16.8(17) . .
O7 C4 Ho1 O6 -43.2(8) . 2_545
O8 C4 Ho1 O6 133.7(7) . 2_545
C15 C4 Ho1 O6 150.5(15) . 2_545
O7 C4 Ho1 O9 143.34(18) . .
O8 C4 Ho1 O9 -39.8(2) . .
C15 C4 Ho1 O9 -22.9(18) . .
O7 C4 Ho1 O13 38.8(2) . 2
O8 C4 Ho1 O13 -144.27(19) . 2
C15 C4 Ho1 O13 -127.4(18) . 2
O7 C4 Ho1 O12 82.14(19) . 2
O8 C4 Ho1 O12 -101.0(2) . 2
C15 C4 Ho1 O12 -84.1(18) . 2
O8 C4 Ho1 O7 176.9(3) . .
C15 C4 Ho1 O7 -166.3(19) . .
O7 C4 Ho1 N5 -140.31(19) . .
O8 C4 Ho1 N5 36.6(2) . .
C15 C4 Ho1 N5 53.4(18) . .
O7 C4 Ho1 C5 62.78(19) . 2
O8 C4 Ho1 C5 -120.3(2) . 2
C15 C4 Ho1 C5 -103.5(18) . 2
O15 C14 Ho3 O2 58.9(2) . .
O14 C14 Ho3 O2 -121.2(2) . .
C17 C14 Ho3 O2 -127.5(17) . .
O15 C14 Ho3 O18 -85(4) . 2_655
O14 C14 Ho3 O18 95(4) . 2_655
C17 C14 Ho3 O18 89(4) . 2_655
O15 C14 Ho3 O14 -179.8(4) . .
C17 C14 Ho3 O14 -6.2(16) . .
O15 C14 Ho3 O16 -143.3(2) . .
O14 C14 Ho3 O16 36.6(2) . .
C17 C14 Ho3 O16 30.3(17) . .
O15 C14 Ho3 O3 -77.6(2) . 2_645
O14 C14 Ho3 O3 102.2(2) . 2_645
C17 C14 Ho3 O3 96.0(17) . 2_645
O15 C14 Ho3 O4 -30.0(2) . 2_645
O14 C14 Ho3 O4 149.8(2) . 2_645
C17 C14 Ho3 O4 143.6(17) . 2_645
O14 C14 Ho3 O15 179.8(4) . .
C17 C14 Ho3 O15 173.6(18) . .
O15 C14 Ho3 N1 142.7(2) . .
O14 C14 Ho3 N1 -37.4(2) . .
C17 C14 Ho3 N1 -43.7(17) . .
O15 C14 Ho3 C6 -55.2(2) . 2_645
O14 C14 Ho3 C6 124.6(2) . 2_645
C17 C14 Ho3 C6 118.4(17) . 2_645
N2 C23 N1 C12 1.2(4) . .
N2 C23 N1 Ho3 -165.9(2) . .
C13 C12 N1 C23 176.5(3) . .
C24 C12 N1 C23 -1.3(4) . .
C13 C12 N1 Ho3 -18.4(5) . .
C24 C12 N1 Ho3 163.8(2) . .
O2 Ho3 N1 C23 -84.0(3) . .
O18 Ho3 N1 C23 4.8(2) 2_655 .
O14 Ho3 N1 C23 167.4(3) . .
O16 Ho3 N1 C23 87.0(3) . .
O3 Ho3 N1 C23 97.0(3) 2_645 .
O4 Ho3 N1 C23 -12.9(4) 2_645 .
O15 Ho3 N1 C23 -157.7(2) . .
C14 Ho3 N1 C23 -176.3(2) . .
C6 Ho3 N1 C23 55.9(4) 2_645 .
O2 Ho3 N1 C12 113.1(3) . .
O18 Ho3 N1 C12 -158.1(3) 2_655 .
O14 Ho3 N1 C12 4.5(3) . .
O16 Ho3 N1 C12 -75.9(3) . .
O3 Ho3 N1 C12 -65.9(3) 2_645 .
O4 Ho3 N1 C12 -175.8(2) 2_645 .
O15 Ho3 N1 C12 39.4(3) . .
C14 Ho3 N1 C12 20.8(3) . .
C6 Ho3 N1 C12 -107.0(3) 2_645 .
N1 C23 N2 C24 -0.6(4) . .
C36 C24 N2 C23 -178.1(3) . .
C12 C24 N2 C23 -0.3(3) . .
N4 C3 N3 C19 2.2(4) . .
C21 C19 N3 C3 173.9(3) . .
C16 C19 N3 C3 -1.7(4) . .
N3 C3 N4 C16 -1.8(4) . .
C34 C16 N4 C3 -176.9(4) . .
C19 C16 N4 C3 0.7(4) . .
N6 C1 N5 C11 0.6(4) . .
N6 C1 N5 Ho1 165.0(2) . .
C10 C11 N5 C1 -177.8(4) . .
C25 C11 N5 C1 0.3(4) . .
C10 C11 N5 Ho1 20.9(5) . .
C25 C11 N5 Ho1 -161.0(2) . .
O10 Ho1 N5 C1 91.1(3) . .
O8 Ho1 N5 C1 -160.0(3) . .
O6 Ho1 N5 C1 10.8(2) 2_545 .
O9 Ho1 N5 C1 -66.8(3) . .
O13 Ho1 N5 C1 5.4(4) 2 .
O12 Ho1 N5 C1 -98.6(3) 2 .
O7 Ho1 N5 C1 164.2(2) . .
C4 Ho1 N5 C1 -176.4(2) . .
C5 Ho1 N5 C1 -58.4(3) 2 .
O10 Ho1 N5 C11 -109.8(3) . .
O8 Ho1 N5 C11 -1.0(3) . .
O6 Ho1 N5 C11 169.8(3) 2_545 .
O9 Ho1 N5 C11 92.3(3) . .
O13 Ho1 N5 C11 164.5(2) 2 .
O12 Ho1 N5 C11 60.5(3) 2 .
O7 Ho1 N5 C11 -36.8(3) . .
C4 Ho1 N5 C11 -17.4(3) . .
C5 Ho1 N5 C11 100.7(3) 2 .
N5 C1 N6 C25 -1.2(4) . .
C11 C25 N6 C1 1.3(4) . .
C20 C25 N6 C1 179.9(4) . .
N8 C35 N7 C30 -0.2(5) . .
C31 C30 N7 C35 1.0(4) . .
C28 C30 N7 C35 -177.1(4) . .
N7 C35 N8 C31 -0.8(5) . .
C30 C31 N8 C35 1.4(4) . .
C29 C31 N8 C35 -179.7(4) . .
O1 C8 O2 Ho3 -146.1(3) . .
C22 C8 O2 Ho3 30.4(6) . .
O18 Ho3 O2 C8 -130.5(5) 2_655 .
O14 Ho3 O2 C8 26.5(5) . .
O16 Ho3 O2 C8 -70.6(5) . .
O3 Ho3 O2 C8 128.6(4) 2_645 .
O4 Ho3 O2 C8 153.6(5) 2_645 .
O15 Ho3 O2 C8 73.4(5) . .
N1 Ho3 O2 C8 -50.5(5) . .
C14 Ho3 O2 C8 50.4(5) . .
C6 Ho3 O2 C8 145.4(4) 2_645 .
O4 C6 O3 Ho3 -8.6(3) . 2_655
C26 C6 O3 Ho3 170.7(2) . 2_655
O3 C6 O4 Ho3 8.3(3) . 2_655
C26 C6 O4 Ho3 -171.0(3) . 2_655
O5 C7 O6 Ho1 44.6(5) . 2
C18 C7 O6 Ho1 -131.2(3) . 2
O8 C4 O7 Ho1 -3.0(3) . .
C15 C4 O7 Ho1 178.1(3) . .
O10 Ho1 O7 C4 125.6(2) . .
O8 Ho1 O7 C4 1.76(18) . .
O6 Ho1 O7 C4 170.86(18) 2_545 .
O9 Ho1 O7 C4 -48.0(2) . .
O13 Ho1 O7 C4 -142.83(19) 2 .
O12 Ho1 O7 C4 -89.80(19) 2 .
N5 Ho1 O7 C4 46.5(2) . .
C5 Ho1 O7 C4 -115.9(2) 2 .
O7 C4 O8 Ho1 3.3(3) . .
C15 C4 O8 Ho1 -177.7(2) . .
O10 Ho1 O8 C4 -59.8(2) . .
O6 Ho1 O8 C4 -166.7(2) 2_545 .
O9 Ho1 O8 C4 143.5(2) . .
O13 Ho1 O8 C4 45.0(2) 2 .
O12 Ho1 O8 C4 73.2(2) 2 .
O7 Ho1 O8 C4 -1.73(18) . .
N5 Ho1 O8 C4 -143.1(2) . .
C5 Ho1 O8 C4 63.8(2) 2 .
O11 C2 O10 Ho1 171.8(3) . .
C27 C2 O10 Ho1 -3.2(6) . .
O8 Ho1 O10 C2 -51.5(4) . .
O6 Ho1 O10 C2 106.1(4) 2_545 .
O9 Ho1 O10 C2 73.4(5) . .
O13 Ho1 O10 C2 178.6(4) 2 .
O12 Ho1 O10 C2 -146.3(4) 2 .
O7 Ho1 O10 C2 -96.7(4) . .
N5 Ho1 O10 C2 24.8(4) . .
C4 Ho1 O10 C2 -75.0(4) . .
C5 Ho1 O10 C2 -169.6(4) 2 .
O13 C5 O12 Ho1 13.2(3) . 2_545
C32 C5 O12 Ho1 -165.6(3) . 2_545
O12 C5 O13 Ho1 -13.5(3) . 2_545
C32 C5 O13 Ho1 165.3(3) . 2_545
O15 C14 O14 Ho3 0.2(4) . .
C17 C14 O14 Ho3 179.1(2) . .
O2 Ho3 O14 C14 63.1(2) . .
O18 Ho3 O14 C14 -176.6(2) 2_655 .
O16 Ho3 O14 C14 -143.0(2) . .
O3 Ho3 O14 C14 -74.3(2) 2_645 .
O4 Ho3 O14 C14 -37.2(3) 2_645 .
O15 Ho3 O14 C14 -0.1(2) . .
N1 Ho3 O14 C14 142.7(2) . .
C6 Ho3 O14 C14 -59.6(2) 2_645 .
O14 C14 O15 Ho3 -0.2(3) . .
C17 C14 O15 Ho3 -179.0(3) . .
O2 Ho3 O15 C14 -119.7(2) . .
O18 Ho3 O15 C14 176.7(2) 2_655 .
O14 Ho3 O15 C14 0.1(2) . .
O16 Ho3 O15 C14 43.1(2) . .
O3 Ho3 O15 C14 96.2(2) 2_645 .
O4 Ho3 O15 C14 150.4(2) 2_645 .
N1 Ho3 O15 C14 -44.3(2) . .
C6 Ho3 O15 C14 123.1(2) 2_645 .
O17 C33 O18 Ho3 -64.2(13) . 2_645
C9 C33 O18 Ho3 112.2(11) . 2_645
